data_7106428
loop_
_publ_author_name
'Dinabandhu Das'
'Tia Jacobs'
'Adam Pietraszako'
'L. J. Barbour'

_publ_section_title
;
 Anomalous thermal expansion of an organic crystal-implications for
 elucidating the mechanism of an enantiotropic phase transformation
;
_journal_name_full Chem.Commun.
_journal_page_first 6009
_journal_paper_doi 10.1039/c1cc10716j
_journal_volume 47
_journal_year 2011
_chemical_absolute_configuration syn
_chemical_formula_moiety 'C8 H10 O2'
_chemical_formula_sum 'C8 H10 O2'
_chemical_formula_weight 138.16
_chemical_melting_point 343
_chemical_name_systematic
;
(s,s)-3,5-Ocatadiyn-2,7-diol
;
_space_group_IT_number 19
_symmetry_cell_setting orthorhombic
_symmetry_space_group_name_Hall 'P 2ac 2ab'
_symmetry_space_group_name_H-M 'P 21 21 21'
_atom_sites_solution_hydrogens geom
_atom_sites_solution_primary direct
_atom_sites_solution_secondary difmap
_audit_creation_method SHELXL-97
_cell_angle_alpha 90.00
_cell_angle_beta 90.00
_cell_angle_gamma 90.00
_cell_formula_units_Z 4
_cell_length_a 4.1224(10)
_cell_length_b 11.955(3)
_cell_length_c 16.433(4)
_cell_measurement_reflns_used 1104
_cell_measurement_temperature 210(2)
_cell_measurement_theta_max 22.36
_cell_measurement_theta_min 2.48
_cell_volume 809.9(3)
_computing_cell_refinement 'Bruker SMART APEX-II'
_computing_data_collection 'Bruker SMART APEX-II'
_computing_data_reduction 'Bruker SAINT '
_computing_molecular_graphics 'XSEED (Barbour 2001)'
_computing_structure_refinement 'SHELXL-97 (Sheldrick, 1997)'
_computing_structure_solution 'SHELXS-97 (Sheldrick, 1990)'
_diffrn_ambient_temperature 210(2)
_diffrn_measured_fraction_theta_full 0.999
_diffrn_measured_fraction_theta_max 0.972
_diffrn_measurement_device_type 'Bruker APEX-II CCD'
_diffrn_measurement_method '\f and \w scans'
_diffrn_radiation_monochromator graphite
_diffrn_radiation_source 'fine-focus sealed tube'
_diffrn_radiation_type MoK\a
_diffrn_radiation_wavelength 0.71073
_diffrn_reflns_av_R_equivalents 0.0318
_diffrn_reflns_av_sigmaI/netI 0.0419
_diffrn_reflns_limit_h_max 4
_diffrn_reflns_limit_h_min -5
_diffrn_reflns_limit_k_max 12
_diffrn_reflns_limit_k_min -15
_diffrn_reflns_limit_l_max 20
_diffrn_reflns_limit_l_min -20
_diffrn_reflns_number 4613
_diffrn_reflns_theta_full 25.00
_diffrn_reflns_theta_max 27.42
_diffrn_reflns_theta_min 2.11
_exptl_absorpt_coefficient_mu 0.081
_exptl_absorpt_correction_T_max 0.9952
_exptl_absorpt_correction_T_min 0.9723
_exptl_absorpt_correction_type multi-scan
_exptl_absorpt_process_details SADABS
_exptl_crystal_colour colorless
_exptl_crystal_density_diffrn 1.133
_exptl_crystal_density_method 'not measured'
_exptl_crystal_description needle
_exptl_crystal_F_000 296
_exptl_crystal_size_max 0.35
_exptl_crystal_size_mid 0.10
_exptl_crystal_size_min 0.06
_refine_diff_density_max 0.137
_refine_diff_density_min -0.168
_refine_diff_density_rms 0.035
_refine_ls_abs_structure_details 'Flack H D (1983), Acta Cryst. A39, 876-881'
_refine_ls_abs_structure_Flack 0(2)
_refine_ls_extinction_method none
_refine_ls_goodness_of_fit_ref 1.031
_refine_ls_hydrogen_treatment constr
_refine_ls_matrix_type full
_refine_ls_number_parameters 95
_refine_ls_number_reflns 1759
_refine_ls_number_restraints 0
_refine_ls_restrained_S_all 1.031
_refine_ls_R_factor_all 0.0674
_refine_ls_R_factor_gt 0.0441
_refine_ls_shift/su_max 0.000
_refine_ls_shift/su_mean 0.000
_refine_ls_structure_factor_coef Fsqd
_refine_ls_weighting_details 'calc w=1/[\s^2^(Fo^2^)+(0.0504P)^2^+0.0512P] where P=(Fo^2^+2Fc^2^)/3'
_refine_ls_weighting_scheme calc
_refine_ls_wR_factor_gt 0.0983
_refine_ls_wR_factor_ref 0.1118
_reflns_number_gt 1298
_reflns_number_total 1759
_reflns_threshold_expression >2sigma(I)
_cod_data_source_file c1cc10716j.txt
_cod_data_source_block LT_210K
_cod_depositor_comments
;
The following automatic conversions were performed:

'_chemical_melting_point' value '343K' was changed to '343' - the
value should be numeric and without a unit designator.

Automatic conversion script
Id: cif_fix_values 1673 2011-04-08 12:14:43Z adriana 
;
_cod_original_sg_symbol_H-M 'P2(1)2(1)2(1) '
_cod_database_code 7106428

loop_
_symmetry_equiv_pos_as_xyz
'x, y, z'
'-x+1/2, -y, z+1/2'
'x+1/2, -y+1/2, -z'
'-x, y+1/2, -z+1/2'

loop_
_atom_site_label
_atom_site_type_symbol
_atom_site_fract_x
_atom_site_fract_y
_atom_site_fract_z
_atom_site_U_iso_or_equiv
_atom_site_adp_type
_atom_site_occupancy
_atom_site_symmetry_multiplicity
_atom_site_calc_flag
_atom_site_refinement_flags
_atom_site_disorder_assembly
_atom_site_disorder_group
O1 O 0.0771(4) 0.60277(10) 0.00458(8) 0.0489(4) Uani 1 1 d . . .
O2 O -0.2711(4) 0.25692(11) -0.39110(7) 0.0450(4) Uani 1 1 d . . .
C4 C -0.0251(5) 0.38497(16) -0.12351(12) 0.0401(5) Uani 1 1 d . . .
C5 C -0.1696(6) 0.33721(16) -0.19084(12) 0.0422(5) Uani 1 1 d . . .
C7 C -0.4693(5) 0.24824(17) -0.31913(11) 0.0408(5) Uani 1 1 d . . .
H7 H -0.6750 0.2890 -0.3285 0.049 Uiso 1 1 calc R . .
C6 C -0.3000(6) 0.29939(15) -0.24978(12) 0.0411(5) Uani 1 1 d . . .
C3 C 0.0964(5) 0.43015(16) -0.06649(11) 0.0415(5) Uani 1 1 d . . .
C2 C 0.2349(6) 0.49587(16) 0.00124(11) 0.0426(5) Uani 1 1 d . . .
H2 H 0.4698 0.5070 -0.0084 0.051 Uiso 1 1 calc R . .
C8 C -0.5458(7) 0.12637(18) -0.30281(12) 0.0509(6) Uani 1 1 d . . .
H8A H -0.6621 0.0953 -0.3489 0.076 Uiso 1 1 calc R . .
H8B H -0.6788 0.1205 -0.2543 0.076 Uiso 1 1 calc R . .
H8C H -0.3453 0.0853 -0.2948 0.076 Uiso 1 1 calc R . .
C1 C 0.1870(7) 0.4394(2) 0.08286(12) 0.0627(7) Uani 1 1 d . . .
H1A H 0.2959 0.4823 0.1248 0.094 Uiso 1 1 calc R . .
H1B H 0.2773 0.3645 0.0810 0.094 Uiso 1 1 calc R . .
H1C H -0.0429 0.4351 0.0950 0.094 Uiso 1 1 calc R . .
H10 H 0.1317 0.6467 -0.0410 0.063(7) Uiso 1 1 d R . .
H20 H -0.3981 0.3038 -0.4273 0.100(10) Uiso 1 1 d R . .

loop_
_atom_site_aniso_label
_atom_site_aniso_U_11
_atom_site_aniso_U_22
_atom_site_aniso_U_33
_atom_site_aniso_U_23
_atom_site_aniso_U_13
_atom_site_aniso_U_12
O1 0.0674(10) 0.0381(7) 0.0413(8) -0.0057(6) 0.0104(8) 0.0016(7)
O2 0.0487(9) 0.0497(8) 0.0365(7) 0.0029(6) -0.0007(7) 0.0049(7)
C4 0.0463(12) 0.0340(10) 0.0401(10) -0.0032(8) 0.0019(10) 0.0010(9)
C5 0.0505(14) 0.0344(10) 0.0416(10) -0.0009(8) 0.0062(10) 0.0017(10)
C7 0.0387(12) 0.0450(11) 0.0386(10) -0.0012(9) -0.0005(9) 0.0045(10)
C6 0.0469(13) 0.0358(10) 0.0406(10) -0.0012(9) 0.0061(10) 0.0022(10)
C3 0.0451(13) 0.0362(11) 0.0432(11) -0.0002(9) 0.0049(10) 0.0037(9)
C2 0.0443(12) 0.0440(10) 0.0396(10) -0.0055(8) 0.0002(11) 0.0007(9)
C8 0.0551(15) 0.0494(12) 0.0483(12) -0.0048(9) -0.0010(11) -0.0100(11)
C1 0.0765(19) 0.0655(15) 0.0459(11) 0.0055(11) -0.0094(13) 0.0010(15)

loop_
_atom_type_symbol
_atom_type_description
_atom_type_scat_dispersion_real
_atom_type_scat_dispersion_imag
_atom_type_scat_source
C C 0.0033 0.0016 'International Tables Vol C Tables 4.2.6.8 and 6.1.1.4'
H H 0.0000 0.0000 'International Tables Vol C Tables 4.2.6.8 and 6.1.1.4'
O O 0.0106 0.0060 'International Tables Vol C Tables 4.2.6.8 and 6.1.1.4'

loop_
_geom_angle_atom_site_label_1
_geom_angle_atom_site_label_2
_geom_angle_atom_site_label_3
_geom_angle
_geom_angle_site_symmetry_1
_geom_angle_site_symmetry_3
_geom_angle_publ_flag
C2 O1 H10 110.9 . . ?
C7 O2 H20 103.8 . . ?
C3 C4 C5 177.5(2) . . ?
C6 C5 C4 177.7(2) . . ?
O2 C7 C6 109.70(17) . . ?
O2 C7 C8 109.43(16) . . ?
C6 C7 C8 111.21(17) . . ?
O2 C7 H7 108.8 . . ?
C6 C7 H7 108.8 . . ?
C8 C7 H7 108.8 . . ?
C5 C6 C7 176.7(2) . . ?
C4 C3 C2 174.7(2) . . ?
O1 C2 C3 109.10(17) . . ?
O1 C2 C1 107.70(16) . . ?
C3 C2 C1 112.31(17) . . ?
O1 C2 H2 109.2 . . ?
C3 C2 H2 109.2 . . ?
C1 C2 H2 109.2 . . ?
C7 C8 H8A 109.5 . . ?
C7 C8 H8B 109.5 . . ?
H8A C8 H8B 109.5 . . ?
C7 C8 H8C 109.5 . . ?
H8A C8 H8C 109.5 . . ?
H8B C8 H8C 109.5 . . ?
C2 C1 H1A 109.5 . . ?
C2 C1 H1B 109.5 . . ?
H1A C1 H1B 109.5 . . ?
C2 C1 H1C 109.5 . . ?
H1A C1 H1C 109.5 . . ?
H1B C1 H1C 109.5 . . ?

loop_
_geom_bond_atom_site_label_1
_geom_bond_atom_site_label_2
_geom_bond_distance
_geom_bond_site_symmetry_2
_geom_bond_publ_flag
O1 C2 1.435(2) . ?
O1 H10 0.9422 . ?
O2 C7 1.441(2) . ?
O2 H20 0.9710 . ?
C4 C3 1.192(3) . ?
C4 C5 1.380(3) . ?
C5 C6 1.196(3) . ?
C7 C6 1.470(3) . ?
C7 C8 1.515(3) . ?
C7 H7 0.9900 . ?
C3 C2 1.477(3) . ?
C2 C1 1.515(3) . ?
C2 H2 0.9900 . ?
C8 H8A 0.9700 . ?
C8 H8B 0.9700 . ?
C8 H8C 0.9700 . ?
C1 H1A 0.9700 . ?
C1 H1B 0.9700 . ?
C1 H1C 0.9700 . ?

loop_
_cod_related_entry_id
_cod_related_entry_database
_cod_related_entry_code
1 ChemSpider 26668939
